data_4347864
loop_
_publ_author_name
'Mounce, Andrew M.'
'Yasuoka, Hiroshi'
'Koutroulakis, Georgios'
'Lee, Jeongseop A.'
'Cho, Herman'
'Gendron, Fr\'ed\'eric'
'Zurek, Eva'
'Scott, Brian L.'
'Trujillo, Julie A.'
'Slemmons, Alice K.'
'Cross, Justin N.'
'Thompson, Joe D.'
'Kozimor, Stosh A.'
'Bauer, Eric D.'
'Autschbach, Jochen'
'Clark, David L.'

_publ_section_title
;
 Nuclear Magnetic Resonance Measurements and Electronic Structure of
 Pu(IV) in [(Me)4N]2PuCl6.
;
_journal_issue 17
_journal_name_full 'Inorganic chemistry'
_journal_page_first 8371
_journal_page_last 8380
_journal_paper_doi 10.1021/acs.inorgchem.6b00735
_journal_volume 55
_journal_year 2016
_chemical_formula_sum 'C8 H24 Cl6 N2 Pu'
_chemical_formula_weight 602.99
_space_group_IT_number 225
_space_group_name_Hall '-F 4 2 3'
_space_group_name_H-M_alt 'F m -3 m'
_symmetry_cell_setting cubic
_symmetry_space_group_name_H-M 'F m -3 m'
_atom_sites_solution_hydrogens geom
_atom_sites_solution_primary direct
_atom_sites_solution_secondary difmap
_audit_creation_method SHELXL-97
_cell_angle_alpha 90.00
_cell_angle_beta 90.00
_cell_angle_gamma 90.00
_cell_formula_units_Z 4
_cell_length_a 12.8640(19)
_cell_length_b 12.8640(19)
_cell_length_c 12.8640(19)
_cell_measurement_reflns_used 5005
_cell_measurement_temperature 140(1)
_cell_measurement_theta_max 28.58
_cell_measurement_theta_min 2.74
_cell_volume 2128.8(5)
_computing_cell_refinement 'SAINT+, v. 7.66a (Bruker AXS, 2009)'
_computing_data_collection 'APEX II, v. 7.0 (Bruker AXS, 2009)'
_computing_data_reduction 'SAINT+, v. 7.66a (Bruker AXS, 2009)'
_computing_molecular_graphics 'SHELXTL, v. 6.14, (Bruker AXS, 2000)'
_computing_publication_material 'SHELXTL, v. 6.14, (Bruker AXS, 2000)'
_computing_structure_refinement 'SHELXL-97 (Sheldrick, 1997)'
_computing_structure_solution 'SHELXS-97 (Sheldrick, 1990)'
_diffrn_ambient_temperature 140(1)
_diffrn_measured_fraction_theta_full 1.000
_diffrn_measured_fraction_theta_max 1.000
_diffrn_measurement_device_type 'Bruker D8 with APEXII CCD'
_diffrn_measurement_method '\w scans'
_diffrn_radiation_monochromator graphite
_diffrn_radiation_source 'fine-focus sealed tube'
_diffrn_radiation_type MoK\a
_diffrn_radiation_wavelength 0.71073
_diffrn_reflns_av_R_equivalents 0.0707
_diffrn_reflns_av_sigmaI/netI 0.0213
_diffrn_reflns_limit_h_max 16
_diffrn_reflns_limit_h_min -17
_diffrn_reflns_limit_k_max 16
_diffrn_reflns_limit_k_min -16
_diffrn_reflns_limit_l_max 16
_diffrn_reflns_limit_l_min -17
_diffrn_reflns_number 5128
_diffrn_reflns_theta_full 25.00
_diffrn_reflns_theta_max 28.59
_diffrn_reflns_theta_min 2.74
_diffrn_standards_decay_% 0
_diffrn_standards_interval_count 0
_diffrn_standards_interval_time 0
_diffrn_standards_number 0
_exptl_absorpt_coefficient_mu 3.836
_exptl_absorpt_correction_T_max 0.5789
_exptl_absorpt_correction_T_min 0.4858
_exptl_absorpt_correction_type multi-scan
_exptl_absorpt_process_details 'SADABS v. 2.03 (Sheldrick, 2008)'
_exptl_crystal_colour colorless
_exptl_crystal_density_diffrn 1.881
_exptl_crystal_density_method 'not measured'
_exptl_crystal_description block
_exptl_crystal_F_000 1128
_exptl_crystal_size_max 0.22
_exptl_crystal_size_mid 0.20
_exptl_crystal_size_min 0.16
_refine_diff_density_max 1.372
_refine_diff_density_min -1.019
_refine_diff_density_rms 0.183
_refine_ls_extinction_method none
_refine_ls_goodness_of_fit_ref 2.658
_refine_ls_hydrogen_treatment constr
_refine_ls_matrix_type full
_refine_ls_number_parameters 9
_refine_ls_number_reflns 181
_refine_ls_number_restraints 6
_refine_ls_restrained_S_all 2.621
_refine_ls_R_factor_all 0.0447
_refine_ls_R_factor_gt 0.0434
_refine_ls_shift/su_max 0.000
_refine_ls_shift/su_mean 0.000
_refine_ls_structure_factor_coef Fsqd
_refine_ls_weighting_details 'calc w=1/[\s^2^(Fo^2^)+(0.0357P)^2^+0.0000P] where P=(Fo^2^+2Fc^2^)/3'
_refine_ls_weighting_scheme calc
_refine_ls_wR_factor_gt 0.1075
_refine_ls_wR_factor_ref 0.1078
_reflns_number_gt 180
_reflns_number_total 181
_reflns_threshold_expression >2sigma(I)
_cod_data_source_file ic6b00735_si_001.cif
_cod_data_source_block apx2124a
_cod_original_sg_symbol_H-M 'F m-3m'
_cod_database_code 4347864

loop_
_symmetry_equiv_pos_as_xyz
'x, y, z'
'-x, -y, z'
'-x, y, -z'
'x, -y, -z'
'z, x, y'
'z, -x, -y'
'-z, -x, y'
'-z, x, -y'
'y, z, x'
'-y, z, -x'
'y, -z, -x'
'-y, -z, x'
'y, x, -z'
'-y, -x, -z'
'y, -x, z'
'-y, x, z'
'x, z, -y'
'-x, z, y'
'-x, -z, -y'
'x, -z, y'
'z, y, -x'
'z, -y, x'
'-z, y, x'
'-z, -y, -x'
'x, y+1/2, z+1/2'
'-x, -y+1/2, z+1/2'
'-x, y+1/2, -z+1/2'
'x, -y+1/2, -z+1/2'
'z, x+1/2, y+1/2'
'z, -x+1/2, -y+1/2'
'-z, -x+1/2, y+1/2'
'-z, x+1/2, -y+1/2'
'y, z+1/2, x+1/2'
'-y, z+1/2, -x+1/2'
'y, -z+1/2, -x+1/2'
'-y, -z+1/2, x+1/2'
'y, x+1/2, -z+1/2'
'-y, -x+1/2, -z+1/2'
'y, -x+1/2, z+1/2'
'-y, x+1/2, z+1/2'
'x, z+1/2, -y+1/2'
'-x, z+1/2, y+1/2'
'-x, -z+1/2, -y+1/2'
'x, -z+1/2, y+1/2'
'z, y+1/2, -x+1/2'
'z, -y+1/2, x+1/2'
'-z, y+1/2, x+1/2'
'-z, -y+1/2, -x+1/2'
'x+1/2, y, z+1/2'
'-x+1/2, -y, z+1/2'
'-x+1/2, y, -z+1/2'
'x+1/2, -y, -z+1/2'
'z+1/2, x, y+1/2'
'z+1/2, -x, -y+1/2'
'-z+1/2, -x, y+1/2'
'-z+1/2, x, -y+1/2'
'y+1/2, z, x+1/2'
'-y+1/2, z, -x+1/2'
'y+1/2, -z, -x+1/2'
'-y+1/2, -z, x+1/2'
'y+1/2, x, -z+1/2'
'-y+1/2, -x, -z+1/2'
'y+1/2, -x, z+1/2'
'-y+1/2, x, z+1/2'
'x+1/2, z, -y+1/2'
'-x+1/2, z, y+1/2'
'-x+1/2, -z, -y+1/2'
'x+1/2, -z, y+1/2'
'z+1/2, y, -x+1/2'
'z+1/2, -y, x+1/2'
'-z+1/2, y, x+1/2'
'-z+1/2, -y, -x+1/2'
'x+1/2, y+1/2, z'
'-x+1/2, -y+1/2, z'
'-x+1/2, y+1/2, -z'
'x+1/2, -y+1/2, -z'
'z+1/2, x+1/2, y'
'z+1/2, -x+1/2, -y'
'-z+1/2, -x+1/2, y'
'-z+1/2, x+1/2, -y'
'y+1/2, z+1/2, x'
'-y+1/2, z+1/2, -x'
'y+1/2, -z+1/2, -x'
'-y+1/2, -z+1/2, x'
'y+1/2, x+1/2, -z'
'-y+1/2, -x+1/2, -z'
'y+1/2, -x+1/2, z'
'-y+1/2, x+1/2, z'
'x+1/2, z+1/2, -y'
'-x+1/2, z+1/2, y'
'-x+1/2, -z+1/2, -y'
'x+1/2, -z+1/2, y'
'z+1/2, y+1/2, -x'
'z+1/2, -y+1/2, x'
'-z+1/2, y+1/2, x'
'-z+1/2, -y+1/2, -x'
'-x, -y, -z'
'x, y, -z'
'x, -y, z'
'-x, y, z'
'-z, -x, -y'
'-z, x, y'
'z, x, -y'
'z, -x, y'
'-y, -z, -x'
'y, -z, x'
'-y, z, x'
'y, z, -x'
'-y, -x, z'
'y, x, z'
'-y, x, -z'
'y, -x, -z'
'-x, -z, y'
'x, -z, -y'
'x, z, y'
'-x, z, -y'
'-z, -y, x'
'-z, y, -x'
'z, -y, -x'
'z, y, x'
'-x, -y+1/2, -z+1/2'
'x, y+1/2, -z+1/2'
'x, -y+1/2, z+1/2'
'-x, y+1/2, z+1/2'
'-z, -x+1/2, -y+1/2'
'-z, x+1/2, y+1/2'
'z, x+1/2, -y+1/2'
'z, -x+1/2, y+1/2'
'-y, -z+1/2, -x+1/2'
'y, -z+1/2, x+1/2'
'-y, z+1/2, x+1/2'
'y, z+1/2, -x+1/2'
'-y, -x+1/2, z+1/2'
'y, x+1/2, z+1/2'
'-y, x+1/2, -z+1/2'
'y, -x+1/2, -z+1/2'
'-x, -z+1/2, y+1/2'
'x, -z+1/2, -y+1/2'
'x, z+1/2, y+1/2'
'-x, z+1/2, -y+1/2'
'-z, -y+1/2, x+1/2'
'-z, y+1/2, -x+1/2'
'z, -y+1/2, -x+1/2'
'z, y+1/2, x+1/2'
'-x+1/2, -y, -z+1/2'
'x+1/2, y, -z+1/2'
'x+1/2, -y, z+1/2'
'-x+1/2, y, z+1/2'
'-z+1/2, -x, -y+1/2'
'-z+1/2, x, y+1/2'
'z+1/2, x, -y+1/2'
'z+1/2, -x, y+1/2'
'-y+1/2, -z, -x+1/2'
'y+1/2, -z, x+1/2'
'-y+1/2, z, x+1/2'
'y+1/2, z, -x+1/2'
'-y+1/2, -x, z+1/2'
'y+1/2, x, z+1/2'
'-y+1/2, x, -z+1/2'
'y+1/2, -x, -z+1/2'
'-x+1/2, -z, y+1/2'
'x+1/2, -z, -y+1/2'
'x+1/2, z, y+1/2'
'-x+1/2, z, -y+1/2'
'-z+1/2, -y, x+1/2'
'-z+1/2, y, -x+1/2'
'z+1/2, -y, -x+1/2'
'z+1/2, y, x+1/2'
'-x+1/2, -y+1/2, -z'
'x+1/2, y+1/2, -z'
'x+1/2, -y+1/2, z'
'-x+1/2, y+1/2, z'
'-z+1/2, -x+1/2, -y'
'-z+1/2, x+1/2, y'
'z+1/2, x+1/2, -y'
'z+1/2, -x+1/2, y'
'-y+1/2, -z+1/2, -x'
'y+1/2, -z+1/2, x'
'-y+1/2, z+1/2, x'
'y+1/2, z+1/2, -x'
'-y+1/2, -x+1/2, z'
'y+1/2, x+1/2, z'
'-y+1/2, x+1/2, -z'
'y+1/2, -x+1/2, -z'
'-x+1/2, -z+1/2, y'
'x+1/2, -z+1/2, -y'
'x+1/2, z+1/2, y'
'-x+1/2, z+1/2, -y'
'-z+1/2, -y+1/2, x'
'-z+1/2, y+1/2, -x'
'z+1/2, -y+1/2, -x'
'z+1/2, y+1/2, x'

loop_
_atom_site_label
_atom_site_type_symbol
_atom_site_fract_x
_atom_site_fract_y
_atom_site_fract_z
_atom_site_U_iso_or_equiv
_atom_site_adp_type
_atom_site_occupancy
_atom_site_symmetry_multiplicity
_atom_site_calc_flag
_atom_site_refinement_flags
Pu1 Pu 1.0000 1.0000 0.0000 0.0238(5) Uani 1 48 d S
N1 N 0.7500 0.7500 0.7500 0.028(4) Uani 1 24 d S
C1 C 0.6889(11) 0.8111(11) 0.8111(11) 0.161(16) Uani 1 6 d SU
H1A H 0.7246 0.8261 0.8749 0.242 Uiso 0.17 1 calc PR
H1B H 0.6251 0.7754 0.8261 0.242 Uiso 0.17 1 calc PR
H1C H 0.6739 0.8749 0.7754 0.242 Uiso 0.17 1 calc PR
Cl1 Cl 0.8005(4) 1.0000 0.0000 0.108(3) Uani 1 8 d S

loop_
_atom_site_aniso_label
_atom_site_aniso_U_11
_atom_site_aniso_U_22
_atom_site_aniso_U_33
_atom_site_aniso_U_23
_atom_site_aniso_U_13
_atom_site_aniso_U_12
Pu1 0.0238(5) 0.0238(5) 0.0238(5) 0.000 0.000 0.000
N1 0.028(4) 0.028(4) 0.028(4) 0.000 0.000 0.000
C1 0.161(16) 0.161(16) 0.161(16) -0.062(10) 0.062(10) 0.062(10)
Cl1 0.022(2) 0.151(5) 0.151(5) 0.000 0.000 0.000

loop_
_atom_type_symbol
_atom_type_description
_atom_type_scat_dispersion_real
_atom_type_scat_dispersion_imag
_atom_type_scat_source
C C 0.0033 0.0016 'International Tables Vol C Tables 4.2.6.8 and 6.1.1.4'
H H 0.0000 0.0000 'International Tables Vol C Tables 4.2.6.8 and 6.1.1.4'
N N 0.0061 0.0033 'International Tables Vol C Tables 4.2.6.8 and 6.1.1.4'
Cl Cl 0.1484 0.1585 'International Tables Vol C Tables 4.2.6.8 and 6.1.1.4'
Pu Pu -9.4100 4.3056 'International Tables Vol C Tables 4.2.6.8 and 6.1.1.4'

loop_
_geom_angle_atom_site_label_1
_geom_angle_atom_site_label_2
_geom_angle_atom_site_label_3
_geom_angle
_geom_angle_site_symmetry_1
_geom_angle_site_symmetry_3
Cl1 Pu1 Cl1 90.000(1) . 105_766
Cl1 Pu1 Cl1 180.0 . 97_775
Cl1 Pu1 Cl1 90.000(1) 105_766 97_775
Cl1 Pu1 Cl1 90.000(1) . 5_654
Cl1 Pu1 Cl1 90.0 105_766 5_654
Cl1 Pu1 Cl1 90.0 97_775 5_654
Cl1 Pu1 Cl1 90.0 . 101_676
Cl1 Pu1 Cl1 90.0 105_766 101_676
Cl1 Pu1 Cl1 90.0 97_775 101_676
Cl1 Pu1 Cl1 180.0 5_654 101_676
Cl1 Pu1 Cl1 90.000(1) . 9_564
Cl1 Pu1 Cl1 180.0 105_766 9_564
Cl1 Pu1 Cl1 90.0 97_775 9_564
Cl1 Pu1 Cl1 90.0 5_654 9_564
Cl1 Pu1 Cl1 90.0 101_676 9_564
C1 N1 C1 109.471(4) . 28_566
C1 N1 C1 109.471(2) . 74_665
C1 N1 C1 109.472(2) 28_566 74_665
C1 N1 C1 109.471(8) . 51_656
C1 N1 C1 109.472(4) 28_566 51_656
C1 N1 C1 109.471(11) 74_665 51_656

loop_
_geom_bond_atom_site_label_1
_geom_bond_atom_site_label_2
_geom_bond_distance
_geom_bond_site_symmetry_2
Pu1 Cl1 2.567(5) .
Pu1 Cl1 2.567(5) 105_766
Pu1 Cl1 2.567(5) 97_775
Pu1 Cl1 2.567(5) 5_654
Pu1 Cl1 2.567(5) 101_676
Pu1 Cl1 2.567(5) 9_564
N1 C1 1.36(2) .
N1 C1 1.36(2) 28_566
N1 C1 1.36(2) 74_665
N1 C1 1.36(2) 51_656
